data_4345571
loop_
_publ_author_name
'Nickolaus, Jan'
'Imbrich, Dominik A.'
'Schlindwein, Simon H.'
'Geyer, Adrian H.'
'Nieger, Martin'
'Gudat, Dietrich'

_publ_section_title
;
 Phosphenium Hydride Reduction of [(cod)MX2] (M = Pd, Pt; X = Cl, Br):
 Snapshots on the Way to Phosphenium Metal(0) Halides and Synthesis of
 Metal Nanoparticles.
;
_journal_issue 5
_journal_name_full 'Inorganic chemistry'
_journal_page_first 3071
_journal_page_last 3080
_journal_paper_doi 10.1021/acs.inorgchem.7b00022
_journal_volume 56
_journal_year 2017
_chemical_formula_moiety 'C30 H60 Cl3 N6 P3 Pt3, 2(C4 H8 O)'
_chemical_formula_sum 'C38 H76 Cl3 N6 O2 P3 Pt3'
_chemical_formula_weight 1433.57
_space_group_crystal_system orthorhombic
_space_group_IT_number 19
_space_group_name_Hall 'P 2ac 2ab'
_space_group_name_H-M_alt 'P 21 21 21'
_symmetry_space_group_name_Hall 'P 2ac 2ab'
_symmetry_space_group_name_H-M 'P 21 21 21'
_atom_sites_solution_hydrogens geom
_audit_creation_method SHELXL-2014/7
_cell_angle_alpha 90
_cell_angle_beta 90
_cell_angle_gamma 90
_cell_formula_units_Z 4
_cell_length_a 14.1385(7)
_cell_length_b 16.4928(8)
_cell_length_c 21.4412(10)
_cell_measurement_reflns_used 10756
_cell_measurement_temperature 100(2)
_cell_measurement_theta_max 28.332
_cell_measurement_theta_min 1.725
_cell_volume 4999.7(4)
_computing_cell_refinement 'Bruker ApexII Software Suite, 2008'
_computing_data_collection 'Bruker ApexII Software Suite, 2008'
_computing_data_reduction 'Bruker ApexII Software Suite, 2008'
_computing_molecular_graphics 'SHELXS plus XP (Sheldrick, 1991)'
_computing_publication_material 'SHELXL-2014/7 (Sheldrick, 2014)'
_computing_structure_refinement 'SHELXL-2014/7 (Sheldrick, 2014)'
_computing_structure_solution 'SHELXS-2014/7 (Sheldrick, 2014)'
_diffrn_ambient_temperature 100(2)
_diffrn_measured_fraction_theta_full 0.999
_diffrn_measured_fraction_theta_max 0.988
_diffrn_measurement_device_type 'Bruker Kappa ApexII Duo'
_diffrn_measurement_method 'Omega and phi scans'
_diffrn_radiation_type MoK\a
_diffrn_radiation_wavelength 0.71073
_diffrn_reflns_av_R_equivalents 0.0346
_diffrn_reflns_av_unetI/netI 0.0515
_diffrn_reflns_Laue_measured_fraction_full 0.999
_diffrn_reflns_Laue_measured_fraction_max 0.988
_diffrn_reflns_limit_h_max 18
_diffrn_reflns_limit_h_min -18
_diffrn_reflns_limit_k_max 19
_diffrn_reflns_limit_k_min -21
_diffrn_reflns_limit_l_max 28
_diffrn_reflns_limit_l_min -21
_diffrn_reflns_number 43924
_diffrn_reflns_point_group_measured_fraction_full 0.999
_diffrn_reflns_point_group_measured_fraction_max 0.982
_diffrn_reflns_theta_full 25.242
_diffrn_reflns_theta_max 28.332
_diffrn_reflns_theta_min 1.725
_exptl_absorpt_coefficient_mu 8.667
_exptl_absorpt_correction_T_max 0.5683
_exptl_absorpt_correction_T_min 0.1755
_exptl_absorpt_correction_type numerical
_exptl_absorpt_process_details 'BLESSING 1995'
_exptl_crystal_colour dark-red
_exptl_crystal_density_diffrn 1.905
_exptl_crystal_description block
_exptl_crystal_F_000 2768
_exptl_crystal_size_max 0.208
_exptl_crystal_size_mid 0.148
_exptl_crystal_size_min 0.064
_refine_diff_density_max 1.855
_refine_diff_density_min -1.164
_refine_diff_density_rms 0.161
_refine_ls_abs_structure_details
;
 Flack x determined using 4399 quotients [(I+)-(I-)]/[(I+)+(I-)]
 (Parsons, Flack and Wagner, Acta Cryst. B69 (2013) 249-259).
;
_refine_ls_abs_structure_Flack -0.001(3)
_refine_ls_extinction_method none
_refine_ls_goodness_of_fit_ref 1.034
_refine_ls_hydrogen_treatment constr
_refine_ls_matrix_type full
_refine_ls_number_parameters 496
_refine_ls_number_reflns 12241
_refine_ls_number_restraints 0
_refine_ls_restrained_S_all 1.034
_refine_ls_R_factor_all 0.0402
_refine_ls_R_factor_gt 0.0297
_refine_ls_shift/su_max 0.001
_refine_ls_shift/su_mean 0.000
_refine_ls_structure_factor_coef Fsqd
_refine_ls_weighting_details 'w=1/[\s^2^(Fo^2^)+(0.0282P)^2^] where P=(Fo^2^+2Fc^2^)/3'
_refine_ls_weighting_scheme calc
_refine_ls_wR_factor_gt 0.0615
_refine_ls_wR_factor_ref 0.0644
_reflns_Friedel_coverage 0.812
_reflns_Friedel_fraction_full 0.999
_reflns_Friedel_fraction_max 0.975
_reflns_number_gt 10756
_reflns_number_total 12241
_reflns_threshold_expression 'I > 2\s(I)'
_cod_data_source_file ic7b00022_si_002.cif
_cod_data_source_block mn_g242
_cod_database_code 4345571
_shelx_shelxl_version_number 2014/7
_shelx_space_group_comment
;
The symmetry employed for this shelxl refinement is uniquely defined
by the following loop, which should always be used as a source of
symmetry information in preference to the above space-group names.
They are only intended as comments.
;
_shelx_estimated_absorpt_t_min 0.266
_shelx_estimated_absorpt_t_max 0.607

loop_
_space_group_symop_operation_xyz
'x, y, z'
'-x+1/2, -y, z+1/2'
'-x, y+1/2, -z+1/2'
'x+1/2, -y+1/2, -z'

loop_
_atom_site_label
_atom_site_type_symbol
_atom_site_fract_x
_atom_site_fract_y
_atom_site_fract_z
_atom_site_U_iso_or_equiv
_atom_site_adp_type
_atom_site_occupancy
_atom_site_site_symmetry_order
_atom_site_calc_flag
_atom_site_refinement_flags_posn
_atom_site_refinement_flags_adp
Pt1 Pt 0.33127(2) 0.62251(2) 0.58765(2) 0.01629(7) Uani 1 1 d . .
Pt2 Pt 0.39359(2) 0.52021(2) 0.67707(2) 0.01966(8) Uani 1 1 d . .
Pt3 Pt 0.25207(2) 0.62378(2) 0.70217(2) 0.01904(7) Uani 1 1 d . .
Cl1 Cl 0.33412(15) 0.66726(13) 0.48324(10) 0.0228(4) Uani 1 1 d . .
Cl2 Cl 0.48771(16) 0.40787(14) 0.70921(11) 0.0286(5) Uani 1 1 d . .
Cl3 Cl 0.13411(15) 0.67505(14) 0.77087(10) 0.0266(5) Uani 1 1 d . .
P1 P 0.20925(14) 0.70352(13) 0.61983(10) 0.0172(4) Uani 1 1 d . .
P2 P 0.45269(14) 0.53134(14) 0.57888(11) 0.0193(5) Uani 1 1 d . .
P3 P 0.32201(16) 0.53745(14) 0.77202(10) 0.0214(5) Uani 1 1 d . .
N1 N 0.2105(5) 0.8044(4) 0.6232(3) 0.0211(16) Uani 1 1 d . .
N2 N 0.1014(5) 0.7020(4) 0.5894(4) 0.0216(15) Uani 1 1 d . .
N3 N 0.5649(5) 0.5562(5) 0.5649(4) 0.0229(16) Uani 1 1 d . .
N4 N 0.4563(5) 0.4557(5) 0.5272(4) 0.0260(17) Uani 1 1 d . .
N5 N 0.3791(5) 0.5697(4) 0.8361(3) 0.0248(17) Uani 1 1 d . .
N6 N 0.2680(5) 0.4639(4) 0.8108(3) 0.0265(17) Uani 1 1 d . .
C1 C 0.2844(6) 0.8579(6) 0.6507(4) 0.028(2) Uani 1 1 d . .
C2 C 0.0402(6) 0.6293(6) 0.5746(4) 0.026(2) Uani 1 1 d . .
C3 C 0.6241(5) 0.6158(6) 0.6003(4) 0.0253(19) Uani 1 1 d . .
C4 C 0.3808(6) 0.3938(5) 0.5136(4) 0.0238(19) Uani 1 1 d . .
C5 C 0.4380(6) 0.6449(6) 0.8434(5) 0.029(2) Uani 1 1 d . .
C6 C 0.1951(7) 0.4064(6) 0.7873(5) 0.030(2) Uani 1 1 d . .
C7 C 0.1224(6) 0.8360(6) 0.6045(4) 0.026(2) Uani 1 1 d . .
H7 H 0.1081 0.8923 0.6054 0.031 Uiso 1 1 calc R U
C8 C 0.0617(6) 0.7808(5) 0.5858(4) 0.0256(19) Uani 1 1 d . .
H8 H -0.0006 0.7922 0.5718 0.031 Uiso 1 1 calc R U
C9 C 0.6066(6) 0.5006(6) 0.5240(5) 0.033(2) Uani 1 1 d . .
H9 H 0.6716 0.5018 0.5129 0.040 Uiso 1 1 calc R U
C10 C 0.5469(6) 0.4468(6) 0.5026(5) 0.031(2) Uani 1 1 d . .
H10 H 0.5635 0.4059 0.4733 0.037 Uiso 1 1 calc R U
C11 C 0.3540(6) 0.5248(6) 0.8885(4) 0.028(2) Uani 1 1 d . .
H11 H 0.3779 0.5347 0.9292 0.034 Uiso 1 1 calc R U
C12 C 0.2925(7) 0.4661(7) 0.8747(4) 0.031(2) Uani 1 1 d . .
H12 H 0.2676 0.4295 0.9048 0.037 Uiso 1 1 calc R U
C13 C 0.2516(7) 0.8817(7) 0.7177(5) 0.042(3) Uani 1 1 d . .
H13A H 0.1907 0.9099 0.7153 0.063 Uiso 1 1 calc R U
H13B H 0.2447 0.8327 0.7431 0.063 Uiso 1 1 calc R U
H13C H 0.2988 0.9175 0.7368 0.063 Uiso 1 1 calc R U
C14 C 0.2951(7) 0.9341(6) 0.6117(5) 0.038(3) Uani 1 1 d . .
H14A H 0.2344 0.9626 0.6098 0.058 Uiso 1 1 calc R U
H14B H 0.3428 0.9695 0.6306 0.058 Uiso 1 1 calc R U
H14C H 0.3151 0.9193 0.5694 0.058 Uiso 1 1 calc R U
C15 C 0.3765(7) 0.8151(6) 0.6533(5) 0.032(2) Uani 1 1 d . .
H15A H 0.4244 0.8510 0.6715 0.049 Uiso 1 1 calc R U
H15B H 0.3704 0.7664 0.6791 0.049 Uiso 1 1 calc R U
H15C H 0.3958 0.7997 0.6110 0.049 Uiso 1 1 calc R U
C16 C 0.0988(7) 0.5540(5) 0.5734(5) 0.034(2) Uani 1 1 d . .
H16A H 0.0584 0.5073 0.5638 0.052 Uiso 1 1 calc R U
H16B H 0.1479 0.5591 0.5414 0.052 Uiso 1 1 calc R U
H16C H 0.1285 0.5461 0.6142 0.052 Uiso 1 1 calc R U
C17 C -0.0040(7) 0.6408(6) 0.5109(5) 0.037(3) Uani 1 1 d . .
H17A H -0.0428 0.6901 0.5110 0.055 Uiso 1 1 calc R U
H17B H 0.0459 0.6458 0.4795 0.055 Uiso 1 1 calc R U
H17C H -0.0439 0.5939 0.5011 0.055 Uiso 1 1 calc R U
C18 C -0.0343(7) 0.6238(7) 0.6255(5) 0.042(3) Uani 1 1 d . .
H18A H -0.0722 0.6735 0.6257 0.063 Uiso 1 1 calc R U
H18B H -0.0755 0.5771 0.6174 0.063 Uiso 1 1 calc R U
H18C H -0.0033 0.6171 0.6660 0.063 Uiso 1 1 calc R U
C19 C 0.5625(6) 0.6873(6) 0.6188(5) 0.031(2) Uani 1 1 d . .
H19A H 0.6006 0.7268 0.6420 0.047 Uiso 1 1 calc R U
H19B H 0.5368 0.7130 0.5812 0.047 Uiso 1 1 calc R U
H19C H 0.5104 0.6683 0.6451 0.047 Uiso 1 1 calc R U
C20 C 0.6668(7) 0.5747(6) 0.6560(5) 0.040(3) Uani 1 1 d . .
H20A H 0.7056 0.6136 0.6793 0.060 Uiso 1 1 calc R U
H20B H 0.6162 0.5543 0.6830 0.060 Uiso 1 1 calc R U
H20C H 0.7063 0.5293 0.6422 0.060 Uiso 1 1 calc R U
C21 C 0.7033(7) 0.6482(6) 0.5597(5) 0.036(2) Uani 1 1 d . .
H21A H 0.7412 0.6870 0.5836 0.055 Uiso 1 1 calc R U
H21B H 0.7436 0.6032 0.5461 0.055 Uiso 1 1 calc R U
H21C H 0.6763 0.6753 0.5231 0.055 Uiso 1 1 calc R U
C22 C 0.3749(6) 0.3800(7) 0.4431(4) 0.032(2) Uani 1 1 d . .
H22A H 0.4362 0.3609 0.4277 0.048 Uiso 1 1 calc R U
H22B H 0.3263 0.3392 0.4341 0.048 Uiso 1 1 calc R U
H22C H 0.3584 0.4310 0.4224 0.048 Uiso 1 1 calc R U
C23 C 0.4071(8) 0.3147(6) 0.5463(5) 0.041(3) Uani 1 1 d . .
H23A H 0.4686 0.2959 0.5310 0.062 Uiso 1 1 calc R U
H23B H 0.4108 0.3240 0.5914 0.062 Uiso 1 1 calc R U
H23C H 0.3589 0.2736 0.5376 0.062 Uiso 1 1 calc R U
C24 C 0.2865(6) 0.4230(5) 0.5369(4) 0.026(2) Uani 1 1 d . .
H24A H 0.2380 0.3823 0.5277 0.039 Uiso 1 1 calc R U
H24B H 0.2898 0.4319 0.5820 0.039 Uiso 1 1 calc R U
H24C H 0.2702 0.4740 0.5160 0.039 Uiso 1 1 calc R U
C25 C 0.3745(7) 0.7112(6) 0.8684(6) 0.047(3) Uani 1 1 d . .
H25A H 0.3221 0.7202 0.8394 0.071 Uiso 1 1 calc R U
H25B H 0.3494 0.6949 0.9091 0.071 Uiso 1 1 calc R U
H25C H 0.4110 0.7613 0.8730 0.071 Uiso 1 1 calc R U
C26 C 0.5207(7) 0.6267(7) 0.8850(5) 0.041(2) Uani 1 1 d . .
H26A H 0.5593 0.6756 0.8899 0.061 Uiso 1 1 calc R U
H26B H 0.4978 0.6090 0.9259 0.061 Uiso 1 1 calc R U
H26C H 0.5590 0.5836 0.8663 0.061 Uiso 1 1 calc R U
C27 C 0.4766(8) 0.6717(8) 0.7810(5) 0.049(3) Uani 1 1 d . .
H27A H 0.4240 0.6841 0.7528 0.074 Uiso 1 1 calc R U
H27B H 0.5156 0.7203 0.7866 0.074 Uiso 1 1 calc R U
H27C H 0.5152 0.6282 0.7631 0.074 Uiso 1 1 calc R U
C28 C 0.0996(7) 0.4311(7) 0.8143(6) 0.053(3) Uani 1 1 d . .
H28A H 0.0507 0.3938 0.7993 0.079 Uiso 1 1 calc R U
H28B H 0.1024 0.4289 0.8599 0.079 Uiso 1 1 calc R U
H28C H 0.0843 0.4864 0.8010 0.079 Uiso 1 1 calc R U
C29 C 0.2228(9) 0.3197(6) 0.8103(6) 0.051(3) Uani 1 1 d . .
H29A H 0.1759 0.2804 0.7955 0.076 Uiso 1 1 calc R U
H29B H 0.2852 0.3054 0.7938 0.076 Uiso 1 1 calc R U
H29C H 0.2246 0.3190 0.8560 0.076 Uiso 1 1 calc R U
C30 C 0.1921(7) 0.4055(7) 0.7171(5) 0.041(3) Uani 1 1 d . .
H30A H 0.1436 0.3673 0.7030 0.061 Uiso 1 1 calc R U
H30B H 0.1769 0.4600 0.7017 0.061 Uiso 1 1 calc R U
H30C H 0.2539 0.3889 0.7008 0.061 Uiso 1 1 calc R U
O1L O 0.6135(7) 0.3399(7) 0.3833(4) 0.086(4) Uani 1 1 d . .
C1L C 0.5882(8) 0.3994(8) 0.3349(5) 0.050(3) Uani 1 1 d . .
H1L1 H 0.5207 0.3948 0.3234 0.060 Uiso 1 1 calc R U
H1L2 H 0.6011 0.4554 0.3492 0.060 Uiso 1 1 calc R U
C2L C 0.6489(7) 0.3776(10) 0.2830(6) 0.064(4) Uani 1 1 d . .
H2L1 H 0.6603 0.4249 0.2556 0.076 Uiso 1 1 calc R U
H2L2 H 0.6203 0.3335 0.2580 0.076 Uiso 1 1 calc R U
C4L C 0.7096(8) 0.3230(9) 0.3772(6) 0.057(4) Uani 1 1 d . .
H4L1 H 0.7210 0.2642 0.3824 0.069 Uiso 1 1 calc R U
H4L2 H 0.7461 0.3525 0.4094 0.069 Uiso 1 1 calc R U
C3L C 0.7397(8) 0.3497(9) 0.3134(6) 0.061(4) Uani 1 1 d . .
H3L1 H 0.7683 0.3042 0.2899 0.073 Uiso 1 1 calc R U
H3L2 H 0.7860 0.3947 0.3159 0.073 Uiso 1 1 calc R U
O2L O 0.5435(6) 0.6151(6) 1.0414(4) 0.065(2) Uani 1 1 d . .
C5L C 0.6396(9) 0.6020(8) 1.0518(6) 0.060(4) Uani 1 1 d . .
H5L1 H 0.6781 0.6311 1.0204 0.072 Uiso 1 1 calc R U
H5L2 H 0.6546 0.5435 1.0496 0.072 Uiso 1 1 calc R U
C7L C 0.5657(10) 0.6340(10) 1.1466(7) 0.071(4) Uani 1 1 d . .
H7L1 H 0.5511 0.5800 1.1643 0.086 Uiso 1 1 calc R U
H7L2 H 0.5612 0.6753 1.1799 0.086 Uiso 1 1 calc R U
C6L C 0.6592(10) 0.6350(10) 1.1171(7) 0.080(5) Uani 1 1 d . .
H6L1 H 0.7042 0.5998 1.1399 0.095 Uiso 1 1 calc R U
H6L2 H 0.6850 0.6907 1.1153 0.095 Uiso 1 1 calc R U
C8L C 0.5032(10) 0.6532(8) 1.0946(6) 0.059(3) Uani 1 1 d . .
H8L1 H 0.4387 0.6322 1.1025 0.071 Uiso 1 1 calc R U
H8L2 H 0.4995 0.7126 1.0883 0.071 Uiso 1 1 calc R U

loop_
_atom_site_aniso_label
_atom_site_aniso_U_11
_atom_site_aniso_U_22
_atom_site_aniso_U_33
_atom_site_aniso_U_23
_atom_site_aniso_U_13
_atom_site_aniso_U_12
Pt1 0.01450(13) 0.01644(15) 0.01793(16) 0.00149(15) -0.00191(12) -0.00076(13)
Pt2 0.01951(14) 0.02069(17) 0.01878(17) 0.00354(15) -0.00217(13) 0.00020(13)
Pt3 0.01887(14) 0.02065(16) 0.01760(16) 0.00239(15) -0.00132(12) -0.00109(15)
Cl1 0.0231(9) 0.0271(11) 0.0182(11) 0.0053(9) -0.0004(8) -0.0025(9)
Cl2 0.0336(11) 0.0260(11) 0.0262(12) 0.0084(10) -0.0038(10) 0.0135(9)
Cl3 0.0282(11) 0.0326(13) 0.0190(11) 0.0013(10) 0.0045(8) 0.0000(9)
P1 0.0167(10) 0.0183(11) 0.0165(11) 0.0009(9) -0.0012(8) -0.0011(8)
P2 0.0179(10) 0.0196(12) 0.0205(12) 0.0026(10) -0.0049(8) 0.0004(8)
P3 0.0225(11) 0.0244(12) 0.0172(11) 0.0028(9) -0.0031(9) -0.0018(9)
N1 0.024(4) 0.018(4) 0.021(4) 0.000(3) 0.001(3) 0.003(3)
N2 0.013(3) 0.020(4) 0.032(4) -0.005(3) -0.006(3) -0.001(3)
N3 0.017(3) 0.029(4) 0.023(4) 0.005(3) 0.005(3) 0.000(3)
N4 0.022(4) 0.024(4) 0.032(5) 0.003(4) 0.002(3) 0.005(3)
N5 0.030(4) 0.022(4) 0.022(4) 0.002(3) -0.002(3) -0.002(3)
N6 0.028(4) 0.028(4) 0.024(4) 0.003(3) -0.004(3) 0.000(3)
C1 0.034(5) 0.022(5) 0.028(5) -0.009(4) 0.008(4) -0.007(4)
C2 0.021(4) 0.023(5) 0.033(5) 0.003(4) -0.006(3) -0.005(4)
C3 0.019(4) 0.030(5) 0.027(5) 0.002(4) -0.006(3) -0.005(4)
C4 0.032(5) 0.018(5) 0.022(5) -0.001(4) -0.003(4) -0.002(4)
C5 0.021(4) 0.034(6) 0.031(6) -0.002(4) -0.005(4) 0.001(4)
C6 0.045(6) 0.021(5) 0.026(5) 0.004(4) 0.005(4) -0.010(4)
C7 0.022(4) 0.019(5) 0.036(6) 0.002(4) 0.004(4) 0.007(4)
C8 0.025(4) 0.027(5) 0.025(5) 0.000(4) 0.002(4) 0.009(4)
C9 0.021(4) 0.035(6) 0.045(6) 0.002(5) 0.007(4) 0.008(4)
C10 0.026(5) 0.040(6) 0.027(5) 0.000(5) 0.006(4) 0.011(4)
C11 0.036(5) 0.033(5) 0.015(5) 0.005(4) -0.004(4) 0.011(4)
C12 0.037(5) 0.045(6) 0.011(4) 0.010(4) 0.004(4) 0.005(5)
C13 0.040(5) 0.046(6) 0.040(6) -0.018(6) 0.000(5) -0.004(6)
C14 0.033(5) 0.030(6) 0.052(7) 0.005(5) 0.002(5) -0.009(4)
C15 0.040(5) 0.021(5) 0.036(6) 0.000(4) -0.010(4) -0.008(4)
C16 0.027(5) 0.023(5) 0.054(7) 0.001(5) -0.016(5) -0.004(4)
C17 0.046(6) 0.023(6) 0.041(6) -0.005(5) -0.016(5) 0.002(4)
C18 0.034(5) 0.046(6) 0.046(7) -0.014(6) 0.006(4) -0.015(5)
C19 0.020(4) 0.029(5) 0.045(7) 0.000(5) 0.004(4) -0.003(4)
C20 0.038(5) 0.045(7) 0.037(6) 0.004(5) -0.015(5) -0.002(5)
C21 0.026(5) 0.043(6) 0.041(6) 0.000(5) 0.000(4) -0.007(4)
C22 0.028(4) 0.035(5) 0.033(5) -0.002(5) -0.001(4) -0.001(4)
C23 0.044(6) 0.033(6) 0.047(7) 0.000(5) -0.013(5) 0.010(5)
C24 0.035(5) 0.017(5) 0.027(5) -0.007(4) -0.004(4) -0.006(4)
C25 0.031(6) 0.027(6) 0.084(10) -0.007(6) -0.001(5) 0.000(4)
C26 0.038(5) 0.041(6) 0.042(6) 0.002(6) -0.011(5) 0.001(5)
C27 0.061(7) 0.055(8) 0.031(7) -0.004(6) 0.000(5) -0.026(6)
C28 0.033(6) 0.050(7) 0.075(9) -0.016(7) 0.012(6) -0.011(5)
C29 0.088(9) 0.020(5) 0.045(8) 0.004(5) -0.009(6) 0.000(5)
C30 0.040(6) 0.046(6) 0.036(6) 0.012(5) -0.008(5) -0.028(5)
O1L 0.065(6) 0.147(10) 0.044(5) 0.030(6) 0.024(5) 0.047(7)
C1L 0.046(6) 0.061(8) 0.043(7) 0.003(6) 0.000(5) 0.009(6)
C2L 0.039(6) 0.103(11) 0.049(8) 0.006(9) -0.002(5) 0.012(7)
C4L 0.041(7) 0.078(10) 0.053(8) 0.002(7) -0.001(6) 0.020(6)
C3L 0.035(6) 0.098(11) 0.050(8) -0.028(8) 0.002(5) -0.004(6)
O2L 0.068(6) 0.084(7) 0.043(5) 0.012(5) 0.007(4) -0.011(5)
C5L 0.052(7) 0.064(9) 0.065(9) 0.022(7) 0.005(6) -0.011(6)
C7L 0.086(10) 0.064(10) 0.065(10) -0.020(8) 0.004(8) -0.010(9)
C6L 0.072(10) 0.069(10) 0.098(12) -0.016(10) -0.034(9) 0.002(8)
C8L 0.074(9) 0.042(7) 0.062(9) -0.003(7) 0.005(7) -0.014(6)

loop_
_atom_type_symbol
_atom_type_description
_atom_type_scat_dispersion_real
_atom_type_scat_dispersion_imag
_atom_type_scat_source
C C 0.0033 0.0016 'International Tables Vol C Tables 4.2.6.8 and 6.1.1.4'
H H 0.0000 0.0000 'International Tables Vol C Tables 4.2.6.8 and 6.1.1.4'
N N 0.0061 0.0033 'International Tables Vol C Tables 4.2.6.8 and 6.1.1.4'
P P 0.1023 0.0942 'International Tables Vol C Tables 4.2.6.8 and 6.1.1.4'
Cl Cl 0.1484 0.1585 'International Tables Vol C Tables 4.2.6.8 and 6.1.1.4'
Pt Pt -1.7033 8.3905 'International Tables Vol C Tables 4.2.6.8 and 6.1.1.4'
O O 0.0106 0.0060 'International Tables Vol C Tables 4.2.6.8 and 6.1.1.4'

loop_
_geom_angle_atom_site_label_1
_geom_angle_atom_site_label_2
_geom_angle_atom_site_label_3
_geom_angle
P1 Pt1 P2 166.73(8)
P1 Pt1 Cl1 96.68(8)
P2 Pt1 Cl1 96.59(8)
P1 Pt1 Pt3 53.73(6)
P2 Pt1 Pt3 113.01(6)
Cl1 Pt1 Pt3 150.30(5)
P1 Pt1 Pt2 113.37(6)
P2 Pt1 Pt2 53.39(6)
Cl1 Pt1 Pt2 149.74(6)
Pt3 Pt1 Pt2 59.638(12)
P2 Pt2 P3 167.30(8)
P2 Pt2 Cl2 97.20(8)
P3 Pt2 Cl2 94.95(8)
P2 Pt2 Pt3 114.10(5)
P3 Pt2 Pt3 54.11(6)
Cl2 Pt2 Pt3 148.51(6)
P2 Pt2 Pt1 53.99(5)
P3 Pt2 Pt1 114.14(6)
Cl2 Pt2 Pt1 150.80(6)
Pt3 Pt2 Pt1 60.129(12)
P1 Pt3 P3 167.95(8)
P1 Pt3 Cl3 95.05(8)
P3 Pt3 Cl3 96.82(8)
P1 Pt3 Pt2 114.14(6)
P3 Pt3 Pt2 54.13(6)
Cl3 Pt3 Pt2 150.70(6)
P1 Pt3 Pt1 53.91(6)
P3 Pt3 Pt1 114.26(6)
Cl3 Pt3 Pt1 148.92(6)
Pt2 Pt3 Pt1 60.233(12)
N2 P1 N1 92.4(4)
N2 P1 Pt3 122.6(3)
N1 P1 Pt3 122.6(3)
N2 P1 Pt1 124.5(3)
N1 P1 Pt1 126.0(3)
Pt3 P1 Pt1 72.36(6)
N3 P2 N4 92.1(4)
N3 P2 Pt2 122.5(3)
N4 P2 Pt2 124.5(3)
N3 P2 Pt1 124.5(3)
N4 P2 Pt1 124.6(3)
Pt2 P2 Pt1 72.62(7)
N6 P3 N5 92.5(4)
N6 P3 Pt3 125.7(3)
N5 P3 Pt3 123.0(3)
N6 P3 Pt2 123.9(3)
N5 P3 Pt2 123.6(3)
Pt3 P3 Pt2 71.76(7)
C7 N1 C1 120.9(7)
C7 N1 P1 110.4(6)
C1 N1 P1 128.0(6)
C8 N2 C2 119.3(7)
C8 N2 P1 111.8(6)
C2 N2 P1 128.3(6)
C9 N3 C3 120.8(7)
C9 N3 P2 110.6(6)
C3 N3 P2 127.1(6)
C10 N4 C4 120.4(8)
C10 N4 P2 111.0(7)
C4 N4 P2 127.9(6)
C11 N5 C5 119.8(8)
C11 N5 P3 111.7(6)
C5 N5 P3 127.8(6)
C12 N6 C6 120.9(7)
C12 N6 P3 110.8(6)
C6 N6 P3 128.1(6)
C15 C1 N1 110.5(7)
C15 C1 C14 109.1(8)
N1 C1 C14 110.0(8)
C15 C1 C13 110.3(8)
N1 C1 C13 107.7(7)
C14 C1 C13 109.2(8)
C16 C2 N2 110.2(6)
C16 C2 C17 108.5(8)
N2 C2 C17 109.0(7)
C16 C2 C18 110.3(9)
N2 C2 C18 107.1(8)
C17 C2 C18 111.6(8)
N3 C3 C20 109.3(8)
N3 C3 C21 110.7(7)
C20 C3 C21 108.7(8)
N3 C3 C19 108.7(7)
C20 C3 C19 111.9(8)
C21 C3 C19 107.5(8)
C24 C4 N4 110.2(7)
C24 C4 C23 109.8(8)
N4 C4 C23 108.5(7)
C24 C4 C22 109.1(7)
N4 C4 C22 109.3(7)
C23 C4 C22 109.9(8)
C26 C5 N5 109.2(8)
C26 C5 C27 107.6(8)
N5 C5 C27 110.4(8)
C26 C5 C25 113.4(9)
N5 C5 C25 107.8(7)
C27 C5 C25 108.4(9)
N6 C6 C30 111.3(7)
N6 C6 C28 108.4(8)
C30 C6 C28 110.9(9)
N6 C6 C29 107.6(8)
C30 C6 C29 108.3(9)
C28 C6 C29 110.3(9)
C8 C7 N1 114.1(8)
C8 C7 H7 123.0
N1 C7 H7 123.0
C7 C8 N2 111.1(7)
C7 C8 H8 124.5
N2 C8 H8 124.5
C10 C9 N3 113.1(8)
C10 C9 H9 123.4
N3 C9 H9 123.4
C9 C10 N4 112.9(9)
C9 C10 H10 123.6
N4 C10 H10 123.6
C12 C11 N5 111.9(8)
C12 C11 H11 124.0
N5 C11 H11 124.0
C11 C12 N6 113.1(8)
C11 C12 H12 123.5
N6 C12 H12 123.5
C1 C13 H13A 109.5
C1 C13 H13B 109.5
H13A C13 H13B 109.5
C1 C13 H13C 109.5
H13A C13 H13C 109.5
H13B C13 H13C 109.5
C1 C14 H14A 109.5
C1 C14 H14B 109.5
H14A C14 H14B 109.5
C1 C14 H14C 109.5
H14A C14 H14C 109.5
H14B C14 H14C 109.5
C1 C15 H15A 109.5
C1 C15 H15B 109.5
H15A C15 H15B 109.5
C1 C15 H15C 109.5
H15A C15 H15C 109.5
H15B C15 H15C 109.5
C2 C16 H16A 109.5
C2 C16 H16B 109.5
H16A C16 H16B 109.5
C2 C16 H16C 109.5
H16A C16 H16C 109.5
H16B C16 H16C 109.5
C2 C17 H17A 109.5
C2 C17 H17B 109.5
H17A C17 H17B 109.5
C2 C17 H17C 109.5
H17A C17 H17C 109.5
H17B C17 H17C 109.5
C2 C18 H18A 109.5
C2 C18 H18B 109.5
H18A C18 H18B 109.5
C2 C18 H18C 109.5
H18A C18 H18C 109.5
H18B C18 H18C 109.5
C3 C19 H19A 109.5
C3 C19 H19B 109.5
H19A C19 H19B 109.5
C3 C19 H19C 109.5
H19A C19 H19C 109.5
H19B C19 H19C 109.5
C3 C20 H20A 109.5
C3 C20 H20B 109.5
H20A C20 H20B 109.5
C3 C20 H20C 109.5
H20A C20 H20C 109.5
H20B C20 H20C 109.5
C3 C21 H21A 109.5
C3 C21 H21B 109.5
H21A C21 H21B 109.5
C3 C21 H21C 109.5
H21A C21 H21C 109.5
H21B C21 H21C 109.5
C4 C22 H22A 109.5
C4 C22 H22B 109.5
H22A C22 H22B 109.5
C4 C22 H22C 109.5
H22A C22 H22C 109.5
H22B C22 H22C 109.5
C4 C23 H23A 109.5
C4 C23 H23B 109.5
H23A C23 H23B 109.5
C4 C23 H23C 109.5
H23A C23 H23C 109.5
H23B C23 H23C 109.5
C4 C24 H24A 109.5
C4 C24 H24B 109.5
H24A C24 H24B 109.5
C4 C24 H24C 109.5
H24A C24 H24C 109.5
H24B C24 H24C 109.5
C5 C25 H25A 109.5
C5 C25 H25B 109.5
H25A C25 H25B 109.5
C5 C25 H25C 109.5
H25A C25 H25C 109.5
H25B C25 H25C 109.5
C5 C26 H26A 109.5
C5 C26 H26B 109.5
H26A C26 H26B 109.5
C5 C26 H26C 109.5
H26A C26 H26C 109.5
H26B C26 H26C 109.5
C5 C27 H27A 109.5
C5 C27 H27B 109.5
H27A C27 H27B 109.5
C5 C27 H27C 109.5
H27A C27 H27C 109.5
H27B C27 H27C 109.5
C6 C28 H28A 109.5
C6 C28 H28B 109.5
H28A C28 H28B 109.5
C6 C28 H28C 109.5
H28A C28 H28C 109.5
H28B C28 H28C 109.5
C6 C29 H29A 109.5
C6 C29 H29B 109.5
H29A C29 H29B 109.5
C6 C29 H29C 109.5
H29A C29 H29C 109.5
H29B C29 H29C 109.5
C6 C30 H30A 109.5
C6 C30 H30B 109.5
H30A C30 H30B 109.5
C6 C30 H30C 109.5
H30A C30 H30C 109.5
H30B C30 H30C 109.5
C4L O1L C1L 107.7(9)
C2L C1L O1L 103.4(10)
C2L C1L H1L1 111.1
O1L C1L H1L1 111.1
C2L C1L H1L2 111.1
O1L C1L H1L2 111.1
H1L1 C1L H1L2 109.0
C1L C2L C3L 104.3(10)
C1L C2L H2L1 110.9
C3L C2L H2L1 110.9
C1L C2L H2L2 110.9
C3L C2L H2L2 110.9
H2L1 C2L H2L2 108.9
O1L C4L C3L 107.8(10)
O1L C4L H4L1 110.2
C3L C4L H4L1 110.2
O1L C4L H4L2 110.2
C3L C4L H4L2 110.2
H4L1 C4L H4L2 108.5
C4L C3L C2L 103.9(9)
C4L C3L H3L1 111.0
C2L C3L H3L1 111.0
C4L C3L H3L2 111.0
C2L C3L H3L2 111.0
H3L1 C3L H3L2 109.0
C5L O2L C8L 109.3(10)
O2L C5L C6L 105.5(11)
O2L C5L H5L1 110.6
C6L C5L H5L1 110.6
O2L C5L H5L2 110.6
C6L C5L H5L2 110.6
H5L1 C5L H5L2 108.8
C8L C7L C6L 102.4(12)
C8L C7L H7L1 111.3
C6L C7L H7L1 111.3
C8L C7L H7L2 111.3
C6L C7L H7L2 111.3
H7L1 C7L H7L2 109.2
C7L C6L C5L 103.2(11)
C7L C6L H6L1 111.1
C5L C6L H6L1 111.1
C7L C6L H6L2 111.1
C5L C6L H6L2 111.1
H6L1 C6L H6L2 109.1
O2L C8L C7L 105.9(11)
O2L C8L H8L1 110.5
C7L C8L H8L1 110.5
O2L C8L H8L2 110.5
C7L C8L H8L2 110.5
H8L1 C8L H8L2 108.7

loop_
_geom_bond_atom_site_label_1
_geom_bond_atom_site_label_2
_geom_bond_distance
Pt1 P1 2.289(2)
Pt1 P2 2.290(2)
Pt1 Cl1 2.358(2)
Pt1 Pt3 2.6988(4)
Pt1 Pt2 2.7016(5)
Pt2 P2 2.272(2)
Pt2 P3 2.291(2)
Pt2 Cl2 2.383(2)
Pt2 Pt3 2.6855(5)
Pt3 P1 2.283(2)
Pt3 P3 2.291(2)
Pt3 Cl3 2.380(2)
P1 N2 1.658(7)
P1 N1 1.666(7)
P2 N3 1.666(7)
P2 N4 1.669(8)
P3 N6 1.657(7)
P3 N5 1.680(8)
N1 C7 1.408(10)
N1 C1 1.490(11)
N2 C8 1.418(11)
N2 C2 1.513(11)
N3 C9 1.399(12)
N3 C3 1.498(11)
N4 C10 1.394(11)
N4 C4 1.506(11)
N5 C11 1.391(11)
N5 C5 1.502(11)
N6 C12 1.415(11)
N6 C6 1.489(12)
C1 C15 1.482(13)
C1 C14 1.517(13)
C1 C13 1.560(13)
C2 C16 1.493(13)
C2 C17 1.514(13)
C2 C18 1.519(12)
C3 C20 1.501(13)
C3 C21 1.515(12)
C3 C19 1.519(13)
C4 C24 1.503(12)
C4 C23 1.526(13)
C4 C22 1.531(12)
C5 C26 1.500(12)
C5 C27 1.512(14)
C5 C25 1.512(13)
C6 C30 1.506(14)
C6 C28 1.524(14)
C6 C29 1.562(14)
C7 C8 1.313(12)
C7 H7 0.9500
C8 H8 0.9500
C9 C10 1.309(13)
C9 H9 0.9500
C10 H10 0.9500
C11 C12 1.335(14)
C11 H11 0.9500
C12 H12 0.9500
C13 H13A 0.9800
C13 H13B 0.9800
C13 H13C 0.9800
C14 H14A 0.9800
C14 H14B 0.9800
C14 H14C 0.9800
C15 H15A 0.9800
C15 H15B 0.9800
C15 H15C 0.9800
C16 H16A 0.9800
C16 H16B 0.9800
C16 H16C 0.9800
C17 H17A 0.9800
C17 H17B 0.9800
C17 H17C 0.9800
C18 H18A 0.9800
C18 H18B 0.9800
C18 H18C 0.9800
C19 H19A 0.9800
C19 H19B 0.9800
C19 H19C 0.9800
C20 H20A 0.9800
C20 H20B 0.9800
C20 H20C 0.9800
C21 H21A 0.9800
C21 H21B 0.9800
C21 H21C 0.9800
C22 H22A 0.9800
C22 H22B 0.9800
C22 H22C 0.9800
C23 H23A 0.9800
C23 H23B 0.9800
C23 H23C 0.9800
C24 H24A 0.9800
C24 H24B 0.9800
C24 H24C 0.9800
C25 H25A 0.9800
C25 H25B 0.9800
C25 H25C 0.9800
C26 H26A 0.9800
C26 H26B 0.9800
C26 H26C 0.9800
C27 H27A 0.9800
C27 H27B 0.9800
C27 H27C 0.9800
C28 H28A 0.9800
C28 H28B 0.9800
C28 H28C 0.9800
C29 H29A 0.9800
C29 H29B 0.9800
C29 H29C 0.9800
C30 H30A 0.9800
C30 H30B 0.9800
C30 H30C 0.9800
O1L C4L 1.392(13)
O1L C1L 1.472(14)
C1L C2L 1.451(15)
C1L H1L1 0.9900
C1L H1L2 0.9900
C2L C3L 1.512(15)
C2L H2L1 0.9900
C2L H2L2 0.9900
C4L C3L 1.499(17)
C4L H4L1 0.9900
C4L H4L2 0.9900
C3L H3L1 0.9900
C3L H3L2 0.9900
O2L C5L 1.394(14)
O2L C8L 1.421(15)
C5L C6L 1.527(19)
C5L H5L1 0.9900
C5L H5L2 0.9900
C7L C8L 1.458(18)
C7L C6L 1.465(19)
C7L H7L1 0.9900
C7L H7L2 0.9900
C6L H6L1 0.9900
C6L H6L2 0.9900
C8L H8L1 0.9900
C8L H8L2 0.9900

loop_
_geom_hbond_atom_site_label_D
_geom_hbond_atom_site_label_H
_geom_hbond_atom_site_label_A
_geom_hbond_distance_DH
_geom_hbond_distance_HA
_geom_hbond_distance_DA
_geom_hbond_angle_DHA
_geom_hbond_site_symmetry_A
C8 H8 Cl1 0.95 2.70 3.644(9) 171.8 4_466
C10 H10 O1L 0.95 2.33 3.246(14) 162.8 .
C12 H12 Cl1 0.95 2.73 3.668(10) 169.9 2_565
C16 H16A O2L 0.98 2.53 3.506(13) 178.4 2_564
C17 H17A Cl1 0.98 2.93 3.908(10) 176.6 4_466
C26 H26B O2L 0.98 2.56 3.376(13) 140.4 .
C29 H29C Cl1 0.98 2.86 3.801(12) 160.8 2_565
C1L H1L1 Cl3 0.99 2.72 3.644(12) 155.9 2_564
C7L H7L2 Cl3 0.99 2.87 3.740(15) 146.4 4_567

loop_
_geom_torsion_atom_site_label_1
_geom_torsion_atom_site_label_2
_geom_torsion_atom_site_label_3
_geom_torsion_atom_site_label_4
_geom_torsion
P1 Pt1 Pt2 P2 -179.00(9)
Cl1 Pt1 Pt2 P2 8.17(12)
Pt3 Pt1 Pt2 P2 -178.28(7)
P1 Pt1 Pt2 P3 -4.22(9)
P2 Pt1 Pt2 P3 174.79(9)
Cl1 Pt1 Pt2 P3 -177.04(12)
Pt3 Pt1 Pt2 P3 -3.49(6)
P1 Pt1 Pt2 Cl2 170.39(14)
P2 Pt1 Pt2 Cl2 -10.61(14)
Cl1 Pt1 Pt2 Cl2 -2.44(16)
Pt3 Pt1 Pt2 Cl2 171.11(12)
P1 Pt1 Pt2 Pt3 -0.73(6)
P2 Pt1 Pt2 Pt3 178.28(7)
Cl1 Pt1 Pt2 Pt3 -173.55(11)
P2 Pt2 Pt3 P1 2.26(9)
P3 Pt2 Pt3 P1 176.80(9)
Cl2 Pt2 Pt3 P1 -170.97(13)
Pt1 Pt2 Pt3 P1 0.73(6)
P2 Pt2 Pt3 P3 -174.54(9)
Cl2 Pt2 Pt3 P3 12.23(13)
Pt1 Pt2 Pt3 P3 -176.07(7)
P2 Pt2 Pt3 Cl3 177.01(13)
P3 Pt2 Pt3 Cl3 -8.45(13)
Cl2 Pt2 Pt3 Cl3 3.78(17)
Pt1 Pt2 Pt3 Cl3 175.48(12)
P2 Pt2 Pt3 Pt1 1.53(6)
P3 Pt2 Pt3 Pt1 176.07(7)
Cl2 Pt2 Pt3 Pt1 -171.71(12)
P2 Pt1 Pt3 P1 179.32(9)
Cl1 Pt1 Pt3 P1 -5.73(13)
Pt2 Pt1 Pt3 P1 -179.17(7)
P1 Pt1 Pt3 P3 -177.33(9)
P2 Pt1 Pt3 P3 1.99(9)
Cl1 Pt1 Pt3 P3 176.94(12)
Pt2 Pt1 Pt3 P3 3.50(6)
P1 Pt1 Pt3 Cl3 3.45(13)
P2 Pt1 Pt3 Cl3 -177.22(12)
Cl1 Pt1 Pt3 Cl3 -2.28(16)
Pt2 Pt1 Pt3 Cl3 -175.72(11)
P1 Pt1 Pt3 Pt2 179.17(7)
P2 Pt1 Pt3 Pt2 -1.50(6)
Cl1 Pt1 Pt3 Pt2 173.44(11)
P3 Pt3 P1 N2 131.8(4)
Cl3 Pt3 P1 N2 -58.1(3)
Pt2 Pt3 P1 N2 119.3(3)
Pt1 Pt3 P1 N2 120.1(3)
P3 Pt3 P1 N1 -110.2(5)
Cl3 Pt3 P1 N1 59.8(3)
Pt2 Pt3 P1 N1 -122.7(3)
Pt1 Pt3 P1 N1 -122.0(3)
P3 Pt3 P1 Pt1 11.7(4)
Cl3 Pt3 P1 Pt1 -178.21(7)
Pt2 Pt3 P1 Pt1 -0.79(6)
P2 Pt1 P1 N2 -120.6(4)
Cl1 Pt1 P1 N2 59.2(3)
Pt3 Pt1 P1 N2 -117.9(4)
Pt2 Pt1 P1 N2 -117.1(3)
P2 Pt1 P1 N1 115.2(4)
Cl1 Pt1 P1 N1 -64.9(4)
Pt3 Pt1 P1 N1 117.9(4)
Pt2 Pt1 P1 N1 118.7(3)
P2 Pt1 P1 Pt3 -2.7(4)
Cl1 Pt1 P1 Pt3 177.14(6)
Pt2 Pt1 P1 Pt3 0.78(6)
P3 Pt2 P2 N3 98.2(5)
Cl2 Pt2 P2 N3 -64.9(3)
Pt3 Pt2 P2 N3 118.7(3)
Pt1 Pt2 P2 N3 120.3(3)
P3 Pt2 P2 N4 -142.6(4)
Cl2 Pt2 P2 N4 54.3(3)
Pt3 Pt2 P2 N4 -122.1(3)
Pt1 Pt2 P2 N4 -120.5(3)
P3 Pt2 P2 Pt1 -22.2(4)
Cl2 Pt2 P2 Pt1 174.81(7)
Pt3 Pt2 P2 Pt1 -1.64(6)
P1 Pt1 P2 N3 -113.9(5)
Cl1 Pt1 P2 N3 66.3(4)
Pt3 Pt1 P2 N3 -116.2(3)
Pt2 Pt1 P2 N3 -117.8(4)
P1 Pt1 P2 N4 124.3(4)
Cl1 Pt1 P2 N4 -55.6(4)
Pt3 Pt1 P2 N4 121.9(3)
Pt2 Pt1 P2 N4 120.3(4)
P1 Pt1 P2 Pt2 4.0(4)
Cl1 Pt1 P2 Pt2 -175.86(6)
Pt3 Pt1 P2 Pt2 1.62(6)
P1 Pt3 P3 N6 -133.3(5)
Cl3 Pt3 P3 N6 56.7(4)
Pt2 Pt3 P3 N6 -119.1(4)
Pt1 Pt3 P3 N6 -122.9(3)
P1 Pt3 P3 N5 104.6(5)
Cl3 Pt3 P3 N5 -65.4(3)
Pt2 Pt3 P3 N5 118.8(3)
Pt1 Pt3 P3 N5 115.0(3)
P1 Pt3 P3 Pt2 -14.1(4)
Cl3 Pt3 P3 Pt2 175.85(7)
Pt1 Pt3 P3 Pt2 -3.74(7)
P2 Pt2 P3 N6 144.6(4)
Cl2 Pt2 P3 N6 -52.3(3)
Pt3 Pt2 P3 N6 121.3(3)
Pt1 Pt2 P3 N6 125.0(3)
P2 Pt2 P3 N5 -94.8(5)
Cl2 Pt2 P3 N5 68.3(3)
Pt3 Pt2 P3 N5 -118.1(3)
Pt1 Pt2 P3 N5 -114.3(3)
P2 Pt2 P3 Pt3 23.3(4)
Cl2 Pt2 P3 Pt3 -173.62(7)
Pt1 Pt2 P3 Pt3 3.74(7)
N2 P1 N1 C7 4.5(7)
Pt3 P1 N1 C7 -127.4(5)
Pt1 P1 N1 C7 141.4(5)
N2 P1 N1 C1 175.1(7)
Pt3 P1 N1 C1 43.2(8)
Pt1 P1 N1 C1 -48.0(8)
N1 P1 N2 C8 -4.5(7)
Pt3 P1 N2 C8 127.3(6)
Pt1 P1 N2 C8 -142.5(5)
N1 P1 N2 C2 -175.6(8)
Pt3 P1 N2 C2 -43.8(9)
Pt1 P1 N2 C2 46.4(9)
N4 P2 N3 C9 -5.2(7)
Pt2 P2 N3 C9 128.7(6)
Pt1 P2 N3 C9 -140.9(5)
N4 P2 N3 C3 -171.4(7)
Pt2 P2 N3 C3 -37.5(8)
Pt1 P2 N3 C3 53.0(8)
N3 P2 N4 C10 4.2(7)
Pt2 P2 N4 C10 -128.4(6)
Pt1 P2 N4 C10 139.7(5)
N3 P2 N4 C4 174.6(7)
Pt2 P2 N4 C4 42.0(8)
Pt1 P2 N4 C4 -49.9(8)
N6 P3 N5 C11 -1.9(7)
Pt3 P3 N5 C11 134.6(5)
Pt2 P3 N5 C11 -136.3(5)
N6 P3 N5 C5 -171.9(7)
Pt3 P3 N5 C5 -35.3(8)
Pt2 P3 N5 C5 53.7(8)
N5 P3 N6 C12 1.9(7)
Pt3 P3 N6 C12 -132.8(5)
Pt2 P3 N6 C12 136.1(5)
N5 P3 N6 C6 175.5(8)
Pt3 P3 N6 C6 40.8(9)
Pt2 P3 N6 C6 -50.3(9)
C7 N1 C1 C15 -167.4(8)
P1 N1 C1 C15 22.9(11)
C7 N1 C1 C14 -46.9(11)
P1 N1 C1 C14 143.4(7)
C7 N1 C1 C13 72.1(10)
P1 N1 C1 C13 -97.7(9)
C8 N2 C2 C16 172.9(8)
P1 N2 C2 C16 -16.6(11)
C8 N2 C2 C17 53.8(11)
P1 N2 C2 C17 -135.7(7)
C8 N2 C2 C18 -67.1(11)
P1 N2 C2 C18 103.4(9)
C9 N3 C3 C20 -80.4(10)
P2 N3 C3 C20 84.5(9)
C9 N3 C3 C21 39.3(11)
P2 N3 C3 C21 -155.8(7)
C9 N3 C3 C19 157.2(8)
P2 N3 C3 C19 -37.9(10)
C10 N4 C4 C24 -171.4(8)
P2 N4 C4 C24 19.0(11)
C10 N4 C4 C23 68.4(11)
P2 N4 C4 C23 -101.2(9)
C10 N4 C4 C22 -51.4(10)
P2 N4 C4 C22 139.0(7)
C11 N5 C5 C26 47.8(11)
P3 N5 C5 C26 -142.9(7)
C11 N5 C5 C27 166.0(8)
P3 N5 C5 C27 -24.8(11)
C11 N5 C5 C25 -75.7(10)
P3 N5 C5 C25 93.5(10)
C12 N6 C6 C30 -170.9(9)
P3 N6 C6 C30 16.0(12)
C12 N6 C6 C28 66.9(11)
P3 N6 C6 C28 -106.2(9)
C12 N6 C6 C29 -52.4(11)
P3 N6 C6 C29 134.5(8)
C1 N1 C7 C8 -174.8(8)
P1 N1 C7 C8 -3.4(10)
N1 C7 C8 N2 0.1(12)
C2 N2 C8 C7 175.4(8)
P1 N2 C8 C7 3.3(10)
C3 N3 C9 C10 172.4(8)
P2 N3 C9 C10 5.2(11)
N3 C9 C10 N4 -2.1(12)
C4 N4 C10 C9 -173.1(8)
P2 N4 C10 C9 -1.9(11)
C5 N5 C11 C12 172.3(8)
P3 N5 C11 C12 1.4(10)
N5 C11 C12 N6 0.0(12)
C6 N6 C12 C11 -175.6(8)
P3 N6 C12 C11 -1.4(10)
C4L O1L C1L C2L 33.9(14)
O1L C1L C2L C3L -35.2(14)
C1L O1L C4L C3L -18.2(15)
O1L C4L C3L C2L -4.0(16)
C1L C2L C3L C4L 24.6(15)
C8L O2L C5L C6L 0.1(14)
C8L C7L C6L C5L -34.6(16)
O2L C5L C6L C7L 21.9(16)
C5L O2L C8L C7L -22.6(14)
C6L C7L C8L O2L 35.8(15)
